data_2205138
loop_
_publ_author_name
'Yang, De-Suo'

_publ_section_title
;
 Bis[4-bromo-2-(cyclohexyliminomethyl)phenolato]copper(II)
;
_journal_issue 2
_journal_name_full 'Acta Crystallographica Section E'
_journal_page_first m249
_journal_page_last m250
_journal_paper_doi 10.1107/S1600536805000280
_journal_volume 61
_journal_year 2005
_chemical_formula_iupac '[Cu (C13 H15 Br1 N1 O1)2]'
_chemical_formula_moiety 'C26 H30 Br2 Cu N2 O2'
_chemical_formula_sum 'C26 H30 Br2 Cu N2 O2'
_chemical_formula_weight 625.88
_chemical_name_systematic
;
Bis[4-bromo-2-(cyclohexyliminomethyl)phenolato]copper(II)
;
_space_group_IT_number 61
_symmetry_cell_setting orthorhombic
_symmetry_space_group_name_Hall '-P 2ac 2ab'
_symmetry_space_group_name_H-M 'P b c a'
_atom_sites_solution_hydrogens geom
_atom_sites_solution_primary direct
_atom_sites_solution_secondary difmap
_audit_creation_method SHELXL-97
_cell_angle_alpha 90.00
_cell_angle_beta 90.00
_cell_angle_gamma 90.00
_cell_formula_units_Z 8
_cell_length_a 14.9960(10)
_cell_length_b 13.5970(10)
_cell_length_c 25.156(2)
_cell_measurement_reflns_used 10170
_cell_measurement_temperature 298(2)
_cell_measurement_theta_max 22.8
_cell_measurement_theta_min 2.6
_cell_volume 5129.3(7)
_computing_cell_refinement 'SAINT (Bruker, 2002)'
_computing_data_collection 'SMART (Bruker, 2002)'
_computing_data_reduction SAINT
_computing_molecular_graphics 'SHELXTL (Sheldrick, 1997b)'
_computing_publication_material SHELXL97
_computing_structure_refinement 'SHELXL97 (Sheldrick, 1997a)'
_computing_structure_solution 'SHELXS97 (Sheldrick, 1997a)'
_diffrn_ambient_temperature 298(2)
_diffrn_measured_fraction_theta_full 0.996
_diffrn_measured_fraction_theta_max 0.996
_diffrn_measurement_device_type 'Bruker APEX area-detector'
_diffrn_measurement_method '\f and \w'
_diffrn_radiation_monochromator graphite
_diffrn_radiation_source 'fine-focus sealed tube'
_diffrn_radiation_type MoK\a
_diffrn_radiation_wavelength 0.71073
_diffrn_reflns_av_R_equivalents 0.0459
_diffrn_reflns_av_sigmaI/netI 0.0297
_diffrn_reflns_limit_h_max 19
_diffrn_reflns_limit_h_min -19
_diffrn_reflns_limit_k_max 17
_diffrn_reflns_limit_k_min -17
_diffrn_reflns_limit_l_max 32
_diffrn_reflns_limit_l_min -32
_diffrn_reflns_number 56364
_diffrn_reflns_theta_full 27.50
_diffrn_reflns_theta_max 27.50
_diffrn_reflns_theta_min 1.62
_diffrn_standards_decay_% 0
_diffrn_standards_interval_count 0
_diffrn_standards_interval_time 0
_diffrn_standards_number 0
_exptl_absorpt_coefficient_mu 3.993
_exptl_absorpt_correction_T_max 0.487
_exptl_absorpt_correction_T_min 0.433
_exptl_absorpt_correction_type multi-scan
_exptl_absorpt_process_details '(SADABS; Sheldrick, 1996)'
_exptl_crystal_colour blue
_exptl_crystal_density_diffrn 1.621
_exptl_crystal_density_method 'not measured'
_exptl_crystal_description block
_exptl_crystal_F_000 2520
_exptl_crystal_size_max 0.22
_exptl_crystal_size_mid 0.21
_exptl_crystal_size_min 0.18
_refine_diff_density_max 0.712
_refine_diff_density_min -0.355
_refine_ls_extinction_method none
_refine_ls_goodness_of_fit_ref 1.032
_refine_ls_hydrogen_treatment constr
_refine_ls_matrix_type full
_refine_ls_number_parameters 298
_refine_ls_number_reflns 5866
_refine_ls_number_restraints 0
_refine_ls_restrained_S_all 1.032
_refine_ls_R_factor_all 0.0705
_refine_ls_R_factor_gt 0.0431
_refine_ls_shift/su_max 0.000
_refine_ls_shift/su_mean 0.000
_refine_ls_structure_factor_coef Fsqd
_refine_ls_weighting_details 'calc w = 1/[\s^2^(Fo^2^)+(0.0513P)^2^+4.6248P] where P = (Fo^2^+2Fc^2^)/3'
_refine_ls_weighting_scheme calc
_refine_ls_wR_factor_gt 0.1043
_refine_ls_wR_factor_ref 0.1169
_reflns_number_gt 4083
_reflns_number_total 5866
_reflns_threshold_expression I>2\s(I)
_cod_data_source_file ob6467.cif
_cod_data_source_block I
_cod_depositor_comments
;
The following automatic conversions were performed:
'_symmetry_cell_setting' value 'Orthorhombic' changed to 'orthorhombic'
according to '/home/saulius/struct/CIF-dictionaries/cif_core.dic'
dictionary named 'cif_core.dic' version 2.4.1 from 2010-06-29.

Automatic conversion script
Id: cif_fix_enum 1527 2010-12-29 10:47:43Z saulius 

The following automatic conversions were performed:

'_symmetry_cell_setting' value 'Orthorhombic' changed to
'orthorhombic' according to
/home/saulius/struct/CIF-dictionaries/cif_core.dic dictionary named
'cif_core.dic' version 2.4.1 from 2010-06-29.

Automatic conversion script
Id: cif_fix_values 1715 2011-07-08 13:25:40Z adriana 
;
_cod_database_code 2205138
_cod_database_fobs_code 2205138

loop_
_symmetry_equiv_pos_as_xyz
'x, y, z'
'-x+1/2, -y, z+1/2'
'-x, y+1/2, -z+1/2'
'x+1/2, -y+1/2, -z'
'-x, -y, -z'
'x-1/2, y, -z-1/2'
'x, -y-1/2, z-1/2'
'-x-1/2, y-1/2, z'

loop_
_atom_site_label
_atom_site_fract_x
_atom_site_fract_y
_atom_site_fract_z
_atom_site_U_iso_or_equiv
_atom_site_adp_type
_atom_site_calc_flag
_atom_site_refinement_flags
_atom_site_occupancy
_atom_site_type_symbol
Cu1 0.14073(3) 0.58035(3) 0.307450(17) 0.04668(13) Uani d . 1 Cu
Br1 -0.11579(4) 0.89451(4) 0.48997(2) 0.0925(2) Uani d . 1 Br
Br2 0.32284(3) 0.25746(4) 0.101200(18) 0.07509(16) Uani d . 1 Br
O1 0.15852(17) 0.66642(19) 0.36704(11) 0.0614(7) Uani d . 1 O
O2 0.21850(17) 0.58901(17) 0.24711(11) 0.0570(6) Uani d . 1 O
N1 0.01424(19) 0.6249(2) 0.29250(11) 0.0459(6) Uani d . 1 N
N2 0.1724(2) 0.4384(2) 0.32252(12) 0.0487(7) Uani d . 1 N
C1 0.0055(2) 0.7203(2) 0.37494(14) 0.0470(8) Uani d . 1 C
C2 0.0948(3) 0.7099(2) 0.39320(14) 0.0507(9) Uani d . 1 C
C3 0.1138(3) 0.7531(3) 0.44319(16) 0.0601(10) Uani d . 1 C
H3 0.1704 0.7448 0.4575 0.072 Uiso calc R 1 H
C4 0.0533(3) 0.8060(3) 0.47094(15) 0.0645(11) Uani d . 1 C
H4 0.0692 0.8343 0.5032 0.077 Uiso calc R 1 H
C5 -0.0319(3) 0.8180(3) 0.45154(14) 0.0600(10) Uani d . 1 C
C6 -0.0558(3) 0.7753(3) 0.40463(14) 0.0548(9) Uani d . 1 C
H6 -0.1138 0.7829 0.3921 0.066 Uiso calc R 1 H
C7 -0.0266(2) 0.6806(3) 0.32519(14) 0.0490(8) Uani d . 1 C
H7 -0.0845 0.6978 0.3158 0.059 Uiso calc R 1 H
C8 -0.0334(2) 0.5972(2) 0.24355(14) 0.0481(8) Uani d . 1 C
H8 -0.0970 0.6116 0.2483 0.058 Uiso calc R 1 H
C9 -0.0232(3) 0.4892(3) 0.23293(15) 0.0550(9) Uani d . 1 C
H9A -0.0501 0.4520 0.2616 0.066 Uiso calc R 1 H
H9B 0.0397 0.4725 0.2315 0.066 Uiso calc R 1 H
C10 -0.0674(3) 0.4616(3) 0.18054(16) 0.0677(11) Uani d . 1 C
H10A -0.0576 0.3923 0.1735 0.081 Uiso calc R 1 H
H10B -0.1312 0.4724 0.1833 0.081 Uiso calc R 1 H
C11 -0.0309(3) 0.5213(4) 0.13520(17) 0.0766(13) Uani d . 1 C
H11A 0.0321 0.5072 0.1308 0.092 Uiso calc R 1 H
H11B -0.0613 0.5032 0.1026 0.092 Uiso calc R 1 H
C12 -0.0435(4) 0.6289(3) 0.14551(16) 0.0788(13) Uani d . 1 C
H12A -0.1067 0.6438 0.1474 0.095 Uiso calc R 1 H
H12B -0.0181 0.6664 0.1164 0.095 Uiso calc R 1 H
C13 0.0015(3) 0.6589(3) 0.19768(15) 0.0667(11) Uani d . 1 C
H13A 0.0655 0.6502 0.1946 0.080 Uiso calc R 1 H
H13B -0.0100 0.7279 0.2047 0.080 Uiso calc R 1 H
C14 0.2364(2) 0.4137(2) 0.23458(13) 0.0463(8) Uani d . 1 C
C15 0.2394(2) 0.5131(3) 0.21718(15) 0.0511(8) Uani d . 1 C
C16 0.2703(3) 0.5295(3) 0.16496(15) 0.0598(10) Uani d . 1 C
H16 0.2748 0.5939 0.1529 0.072 Uiso calc R 1 H
C17 0.2937(3) 0.4556(3) 0.13154(16) 0.0606(10) Uani d . 1 C
H17 0.3119 0.4695 0.0970 0.073 Uiso calc R 1 H
C18 0.2903(2) 0.3594(3) 0.14933(14) 0.0533(9) Uani d . 1 C
C19 0.2636(2) 0.3378(3) 0.19992(14) 0.0506(8) Uani d . 1 C
H19 0.2634 0.2728 0.2116 0.061 Uiso calc R 1 H
C20 0.2090(2) 0.3838(3) 0.28718(14) 0.0479(8) Uani d . 1 C
H20 0.2190 0.3184 0.2963 0.058 Uiso calc R 1 H
C21 0.1532(2) 0.3957(3) 0.37550(15) 0.0524(9) Uani d . 1 C
H21 0.1624 0.3244 0.3739 0.063 Uiso calc R 1 H
C22 0.2179(3) 0.4392(3) 0.41604(15) 0.0623(10) Uani d . 1 C
H22A 0.2783 0.4196 0.4071 0.075 Uiso calc R 1 H
H22B 0.2148 0.5104 0.4146 0.075 Uiso calc R 1 H
C23 0.1958(3) 0.4045(4) 0.47222(17) 0.0718(12) Uani d . 1 C
H23A 0.2062 0.3343 0.4749 0.086 Uiso calc R 1 H
H23B 0.2349 0.4372 0.4974 0.086 Uiso calc R 1 H
C24 0.1004(3) 0.4265(3) 0.48611(16) 0.0695(11) Uani d . 1 C
H24A 0.0913 0.4972 0.4866 0.083 Uiso calc R 1 H
H24B 0.0874 0.4014 0.5214 0.083 Uiso calc R 1 H
C25 0.0368(3) 0.3798(3) 0.44595(15) 0.0632(10) Uani d . 1 C
H25A 0.0428 0.3088 0.4472 0.076 Uiso calc R 1 H
H25B -0.0242 0.3963 0.4552 0.076 Uiso calc R 1 H
C26 0.0569(2) 0.4158(3) 0.39027(15) 0.0553(9) Uani d . 1 C
H26A 0.0455 0.4859 0.3882 0.066 Uiso calc R 1 H
H26B 0.0179 0.3830 0.3652 0.066 Uiso calc R 1 H

loop_
_atom_site_aniso_label
_atom_site_aniso_U_11
_atom_site_aniso_U_22
_atom_site_aniso_U_33
_atom_site_aniso_U_12
_atom_site_aniso_U_13
_atom_site_aniso_U_23
Cu1 0.0432(2) 0.0422(2) 0.0546(3) 0.00269(18) -0.00131(19) 0.00353(18)
Br1 0.1117(4) 0.1014(4) 0.0645(3) 0.0186(3) 0.0050(3) -0.0281(3)
Br2 0.0868(3) 0.0790(3) 0.0595(3) 0.0036(2) 0.0212(2) -0.0054(2)
O1 0.0514(15) 0.0595(16) 0.0733(17) 0.0029(12) -0.0118(13) -0.0114(14)
O2 0.0548(15) 0.0453(13) 0.0707(17) 0.0006(11) 0.0149(13) 0.0049(13)
N1 0.0473(16) 0.0439(15) 0.0466(16) 0.0006(13) -0.0042(13) -0.0016(13)
N2 0.0486(16) 0.0473(16) 0.0503(16) 0.0024(13) 0.0085(13) 0.0088(13)
C1 0.055(2) 0.0423(18) 0.0437(18) -0.0041(15) -0.0040(16) 0.0006(14)
C2 0.058(2) 0.0397(18) 0.054(2) -0.0064(16) -0.0105(18) 0.0054(16)
C3 0.063(2) 0.059(2) 0.059(2) -0.009(2) -0.0195(19) 0.0007(18)
C4 0.086(3) 0.064(2) 0.044(2) -0.011(2) -0.014(2) -0.0029(18)
C5 0.079(3) 0.057(2) 0.044(2) 0.000(2) 0.0040(19) -0.0039(16)
C6 0.059(2) 0.057(2) 0.048(2) -0.0005(18) -0.0051(17) -0.0019(17)
C7 0.049(2) 0.0474(19) 0.050(2) 0.0013(16) -0.0056(16) 0.0001(16)
C8 0.0442(19) 0.052(2) 0.0485(19) 0.0037(15) -0.0070(15) -0.0056(15)
C9 0.058(2) 0.050(2) 0.056(2) -0.0034(17) -0.0017(17) -0.0017(16)
C10 0.075(3) 0.060(2) 0.068(3) -0.005(2) -0.007(2) -0.021(2)
C11 0.075(3) 0.102(4) 0.053(2) -0.003(3) -0.001(2) -0.021(2)
C12 0.099(4) 0.084(3) 0.054(2) -0.014(3) -0.013(2) 0.005(2)
C13 0.087(3) 0.060(2) 0.053(2) -0.009(2) -0.016(2) 0.0085(19)
C14 0.0397(18) 0.0503(19) 0.0489(19) -0.0009(15) 0.0046(15) 0.0061(15)
C15 0.0385(18) 0.056(2) 0.059(2) -0.0003(16) 0.0013(16) 0.0106(17)
C16 0.063(2) 0.059(2) 0.058(2) -0.0011(19) 0.0075(19) 0.0153(19)
C17 0.057(2) 0.075(3) 0.049(2) -0.001(2) 0.0075(18) 0.016(2)
C18 0.051(2) 0.062(2) 0.046(2) 0.0010(18) 0.0053(16) 0.0005(17)
C19 0.045(2) 0.056(2) 0.051(2) 0.0002(16) 0.0037(15) 0.0067(17)
C20 0.0452(18) 0.0463(18) 0.052(2) 0.0003(15) 0.0082(16) 0.0091(16)
C21 0.058(2) 0.0463(19) 0.052(2) 0.0029(16) 0.0124(17) 0.0103(16)
C22 0.049(2) 0.080(3) 0.058(2) 0.004(2) 0.0031(18) 0.017(2)
C23 0.067(3) 0.095(3) 0.053(2) 0.004(2) 0.002(2) 0.013(2)
C24 0.080(3) 0.076(3) 0.053(2) 0.003(2) 0.017(2) -0.002(2)
C25 0.059(2) 0.070(2) 0.061(2) -0.002(2) 0.0202(19) -0.003(2)
C26 0.052(2) 0.057(2) 0.057(2) -0.0049(17) 0.0062(17) 0.0016(17)

loop_
_atom_type_symbol
_atom_type_description
_atom_type_scat_dispersion_real
_atom_type_scat_dispersion_imag
_atom_type_scat_source
C C 0.0033 0.0016 'International Tables Vol C Tables 4.2.6.8 and 6.1.1.4'
H H 0.0000 0.0000 'International Tables Vol C Tables 4.2.6.8 and 6.1.1.4'
N N 0.0061 0.0033 'International Tables Vol C Tables 4.2.6.8 and 6.1.1.4'
O O 0.0106 0.0060 'International Tables Vol C Tables 4.2.6.8 and 6.1.1.4'
Br Br -0.2901 2.4595 'International Tables Vol C Tables 4.2.6.8 and 6.1.1.4'
Cu Cu 0.3201 1.2651 'International Tables Vol C Tables 4.2.6.8 and 6.1.1.4'

loop_
_geom_angle_atom_site_label_1
_geom_angle_atom_site_label_2
_geom_angle_atom_site_label_3
_geom_angle
_geom_angle_publ_flag
O2 Cu1 O1 119.73(12) y
O2 Cu1 N2 93.69(11) y
O1 Cu1 N2 113.74(12) y
O2 Cu1 N1 113.83(11) y
O1 Cu1 N1 95.32(11) y
N2 Cu1 N1 122.65(12) y
C2 O1 Cu1 124.7(2) ?
C15 O2 Cu1 123.3(2) ?
C7 N1 C8 117.3(3) ?
C7 N1 Cu1 120.5(2) ?
C8 N1 Cu1 122.2(2) ?
C20 N2 C21 118.7(3) ?
C20 N2 Cu1 121.5(2) ?
C21 N2 Cu1 119.8(2) ?
C6 C1 C2 119.9(3) ?
C6 C1 C7 116.3(3) ?
C2 C1 C7 123.7(3) ?
O1 C2 C3 119.3(3) ?
O1 C2 C1 124.9(3) ?
C3 C2 C1 115.7(4) ?
C4 C3 C2 123.0(4) ?
C4 C3 H3 118.5 ?
C2 C3 H3 118.5 ?
C3 C4 C5 120.2(4) ?
C3 C4 H4 119.9 ?
C5 C4 H4 119.9 ?
C6 C5 C4 120.1(4) ?
C6 C5 Br1 120.0(3) ?
C4 C5 Br1 120.0(3) ?
C5 C6 C1 121.1(4) ?
C5 C6 H6 119.5 ?
C1 C6 H6 119.5 ?
N1 C7 C1 128.4(3) ?
N1 C7 H7 115.8 ?
C1 C7 H7 115.8 ?
N1 C8 C9 110.5(3) ?
N1 C8 C13 109.0(3) ?
C9 C8 C13 111.7(3) ?
N1 C8 H8 108.5 ?
C9 C8 H8 108.5 ?
C13 C8 H8 108.5 ?
C8 C9 C10 110.5(3) ?
C8 C9 H9A 109.5 ?
C10 C9 H9A 109.5 ?
C8 C9 H9B 109.5 ?
C10 C9 H9B 109.5 ?
H9A C9 H9B 108.1 ?
C11 C10 C9 111.4(3) ?
C11 C10 H10A 109.3 ?
C9 C10 H10A 109.3 ?
C11 C10 H10B 109.3 ?
C9 C10 H10B 109.3 ?
H10A C10 H10B 108.0 ?
C12 C11 C10 110.5(4) ?
C12 C11 H11A 109.5 ?
C10 C11 H11A 109.5 ?
C12 C11 H11B 109.5 ?
C10 C11 H11B 109.5 ?
H11A C11 H11B 108.1 ?
C11 C12 C13 110.7(4) ?
C11 C12 H12A 109.5 ?
C13 C12 H12A 109.5 ?
C11 C12 H12B 109.5 ?
C13 C12 H12B 109.5 ?
H12A C12 H12B 108.1 ?
C8 C13 C12 110.6(3) ?
C8 C13 H13A 109.5 ?
C12 C13 H13A 109.5 ?
C8 C13 H13B 109.5 ?
C12 C13 H13B 109.5 ?
H13A C13 H13B 108.1 ?
C19 C14 C15 119.8(3) ?
C19 C14 C20 116.2(3) ?
C15 C14 C20 124.0(3) ?
O2 C15 C16 119.1(3) ?
O2 C15 C14 124.2(3) ?
C16 C15 C14 116.6(3) ?
C17 C16 C15 123.0(4) ?
C17 C16 H16 118.5 ?
C15 C16 H16 118.5 ?
C16 C17 C18 119.3(3) ?
C16 C17 H17 120.3 ?
C18 C17 H17 120.3 ?
C19 C18 C17 121.1(4) ?
C19 C18 Br2 120.7(3) ?
C17 C18 Br2 118.2(3) ?
C18 C19 C14 120.2(3) ?
C18 C19 H19 119.9 ?
C14 C19 H19 119.9 ?
N2 C20 C14 126.4(3) ?
N2 C20 H20 116.8 ?
C14 C20 H20 116.8 ?
N2 C21 C26 109.5(3) ?
N2 C21 C22 109.1(3) ?
C26 C21 C22 111.8(3) ?
N2 C21 H21 108.8 ?
C26 C21 H21 108.8 ?
C22 C21 H21 108.8 ?
C23 C22 C21 111.2(3) ?
C23 C22 H22A 109.4 ?
C21 C22 H22A 109.4 ?
C23 C22 H22B 109.4 ?
C21 C22 H22B 109.4 ?
H22A C22 H22B 108.0 ?
C24 C23 C22 111.1(4) ?
C24 C23 H23A 109.4 ?
C22 C23 H23A 109.4 ?
C24 C23 H23B 109.4 ?
C22 C23 H23B 109.4 ?
H23A C23 H23B 108.0 ?
C23 C24 C25 111.0(3) ?
C23 C24 H24A 109.4 ?
C25 C24 H24A 109.4 ?
C23 C24 H24B 109.4 ?
C25 C24 H24B 109.4 ?
H24A C24 H24B 108.0 ?
C26 C25 C24 110.6(3) ?
C26 C25 H25A 109.5 ?
C24 C25 H25A 109.5 ?
C26 C25 H25B 109.5 ?
C24 C25 H25B 109.5 ?
H25A C25 H25B 108.1 ?
C25 C26 C21 111.0(3) ?
C25 C26 H26A 109.4 ?
C21 C26 H26A 109.4 ?
C25 C26 H26B 109.4 ?
C21 C26 H26B 109.4 ?
H26A C26 H26B 108.0 ?

loop_
_geom_bond_atom_site_label_1
_geom_bond_atom_site_label_2
_geom_bond_distance
_geom_bond_publ_flag
Cu1 O2 1.918(3) y
Cu1 O1 1.920(3) y
Cu1 N2 2.024(3) y
Cu1 N1 2.027(3) y
Br1 C5 1.898(4) ?
Br2 C18 1.904(4) ?
O1 C2 1.302(4) ?
O2 C15 1.316(4) ?
N1 C7 1.274(4) ?
N1 C8 1.473(4) ?
N2 C20 1.282(4) ?
N2 C21 1.482(4) ?
C1 C6 1.401(5) ?
C1 C2 1.423(5) ?
C1 C7 1.446(5) ?
C2 C3 1.417(5) ?
C3 C4 1.351(6) ?
C3 H3 0.9300 ?
C4 C5 1.377(6) ?
C4 H4 0.9300 ?
C5 C6 1.363(5) ?
C6 H6 0.9300 ?
C7 H7 0.9300 ?
C8 C9 1.501(5) ?
C8 C13 1.520(5) ?
C8 H8 0.9800 ?
C9 C10 1.522(5) ?
C9 H9A 0.9700 ?
C9 H9B 0.9700 ?
C10 C11 1.503(6) ?
C10 H10A 0.9700 ?
C10 H10B 0.9700 ?
C11 C12 1.499(7) ?
C11 H11A 0.9700 ?
C11 H11B 0.9700 ?
C12 C13 1.531(5) ?
C12 H12A 0.9700 ?
C12 H12B 0.9700 ?
C13 H13A 0.9700 ?
C13 H13B 0.9700 ?
C14 C19 1.411(5) ?
C14 C15 1.421(5) ?
C14 C20 1.444(5) ?
C15 C16 1.411(5) ?
C16 C17 1.356(5) ?
C16 H16 0.9300 ?
C17 C18 1.384(5) ?
C17 H17 0.9300 ?
C18 C19 1.366(5) ?
C19 H19 0.9300 ?
C20 H20 0.9300 ?
C21 C26 1.515(5) ?
C21 C22 1.526(6) ?
C21 H21 0.9800 ?
C22 C23 1.526(5) ?
C22 H22A 0.9700 ?
C22 H22B 0.9700 ?
C23 C24 1.504(6) ?
C23 H23A 0.9700 ?
C23 H23B 0.9700 ?
C24 C25 1.528(6) ?
C24 H24A 0.9700 ?
C24 H24B 0.9700 ?
C25 C26 1.514(5) ?
C25 H25A 0.9700 ?
C25 H25B 0.9700 ?
C26 H26A 0.9700 ?
C26 H26B 0.9700 ?

loop_
_geom_torsion_atom_site_label_1
_geom_torsion_atom_site_label_2
_geom_torsion_atom_site_label_3
_geom_torsion_atom_site_label_4
_geom_torsion
O2 Cu1 O1 C2 138.7(3)
N2 Cu1 O1 C2 -111.9(3)
N1 Cu1 O1 C2 17.3(3)
O1 Cu1 O2 C15 148.6(3)
N2 Cu1 O2 C15 28.5(3)
N1 Cu1 O2 C15 -99.8(3)
O2 Cu1 N1 C7 -135.4(3)
O1 Cu1 N1 C7 -9.6(3)
N2 Cu1 N1 C7 113.1(3)
O2 Cu1 N1 C8 43.0(3)
O1 Cu1 N1 C8 168.9(2)
N2 Cu1 N1 C8 -68.5(3)
O2 Cu1 N2 C20 -18.3(3)
O1 Cu1 N2 C20 -143.1(3)
N1 Cu1 N2 C20 103.2(3)
O2 Cu1 N2 C21 161.6(3)
O1 Cu1 N2 C21 36.8(3)
N1 Cu1 N2 C21 -76.9(3)
Cu1 O1 C2 C3 165.7(3)
Cu1 O1 C2 C1 -16.0(5)
C6 C1 C2 O1 -174.9(3)
C7 C1 C2 O1 2.1(6)
C6 C1 C2 C3 3.4(5)
C7 C1 C2 C3 -179.5(3)
O1 C2 C3 C4 174.8(4)
C1 C2 C3 C4 -3.7(5)
C2 C3 C4 C5 1.5(6)
C3 C4 C5 C6 1.0(6)
C3 C4 C5 Br1 -178.7(3)
C4 C5 C6 C1 -1.1(6)
Br1 C5 C6 C1 178.6(3)
C2 C1 C6 C5 -1.2(5)
C7 C1 C6 C5 -178.5(3)
C8 N1 C7 C1 -178.3(3)
Cu1 N1 C7 C1 0.3(5)
C6 C1 C7 N1 -176.5(4)
C2 C1 C7 N1 6.4(6)
C7 N1 C8 C9 -134.6(3)
Cu1 N1 C8 C9 46.9(4)
C7 N1 C8 C13 102.3(4)
Cu1 N1 C8 C13 -76.2(3)
N1 C8 C9 C10 -176.4(3)
C13 C8 C9 C10 -54.9(4)
C8 C9 C10 C11 56.3(5)
C9 C10 C11 C12 -57.9(5)
C10 C11 C12 C13 57.5(5)
N1 C8 C13 C12 177.4(3)
C9 C8 C13 C12 55.1(5)
C11 C12 C13 C8 -56.1(5)
Cu1 O2 C15 C16 158.5(3)
Cu1 O2 C15 C14 -24.1(5)
C19 C14 C15 O2 -177.5(3)
C20 C14 C15 O2 0.7(5)
C19 C14 C15 C16 0.0(5)
C20 C14 C15 C16 178.2(3)
O2 C15 C16 C17 179.7(4)
C14 C15 C16 C17 2.0(6)
C15 C16 C17 C18 -2.1(6)
C16 C17 C18 C19 0.1(6)
C16 C17 C18 Br2 179.6(3)
C17 C18 C19 C14 1.9(6)
Br2 C18 C19 C14 -177.6(3)
C15 C14 C19 C18 -1.9(5)
C20 C14 C19 C18 179.7(3)
C21 N2 C20 C14 -176.8(3)
Cu1 N2 C20 C14 3.1(5)
C19 C14 C20 N2 -171.2(3)
C15 C14 C20 N2 10.5(6)
C20 N2 C21 C26 -129.2(3)
Cu1 N2 C21 C26 50.9(4)
C20 N2 C21 C22 108.1(4)
Cu1 N2 C21 C22 -71.7(3)
N2 C21 C22 C23 175.0(3)
C26 C21 C22 C23 53.7(4)
C21 C22 C23 C24 -54.7(5)
C22 C23 C24 C25 56.7(5)
C23 C24 C25 C26 -57.7(5)
C24 C25 C26 C21 56.4(4)
N2 C21 C26 C25 -175.8(3)
C22 C21 C26 C25 -54.8(4)
